data_4105400
loop_
_publ_author_name
'Elizabeth A. Zhurova'
'Vladimir V. Zhurov'
'Deepak Chopra'
'Adam I. Stash'
'A. Alan Pinkerton'

_publ_contact_author
;
A. Alan Pinkerton
;
_publ_contact_author_email apinker@uoft02.utoledo.edu
_publ_contact_author_fax 1-419-530-4033
_publ_contact_author_phone 1-419-530-4580
_publ_section_title
;
 17\a-Estradiol.1/2 H2O: Super-Structural Ordering, Electronic Properties,
 Chemical Bonding, and Biological Activity in Comparison with Other
 Estrogens
;
_journal_name_full 'Journal of the American Chemical Society'
_journal_page_first 17260
_journal_page_last 17269
_journal_paper_doi 10.1021/ja906057z
_journal_volume 131
_journal_year 2009
_chemical_formula_sum 'C18 H25 O2.5'
_chemical_formula_weight 281.38
_space_group_IT_number 5
_symmetry_cell_setting monoclinic
_symmetry_space_group_name_Hall 'C 2y'
_symmetry_space_group_name_H-M 'C 1 2 1'
_atom_type_scat_source 'Volkov et al, (2006)'
_cell_angle_alpha 90
_cell_angle_beta 123.92(3)
_cell_angle_gamma 90
_cell_formula_units_Z 4
_cell_length_a 18.935(4)
_cell_length_b 7.0470(14)
_cell_length_c 13.304(3)
_cell_measurement_reflns_used 77491
_cell_measurement_temperature 20.0(1)
_cell_measurement_theta_max 70.10
_cell_measurement_theta_min 1.85
_cell_volume 1473.1(7)
_computing_cell_refinement 'Otwinowski & Minor (1997)'
_computing_data_collection CrystalClear,(2005)
_computing_data_reduction 'Zhurov et al,(2005)'
_computing_molecular_graphics 'Stash & Tsirelson, (2006)'
_computing_publication_material 'Volkov et al, (2006)'
_computing_structure_refinement 'Volkov et al, (2006)'
_computing_structure_solution 'Sheldrick (2000)'
_diffrn_measured_fraction_theta_full 0.016
_diffrn_measurement_device 'Rigaku R-Axis Rapid'
_diffrn_measurement_method w
_diffrn_radiation_type 'Mo K\a'
_diffrn_radiation_wavelength 0.71073
_diffrn_reflns_av_R_equivalents 0.0199
_diffrn_reflns_limit_h_max 41
_diffrn_reflns_limit_h_min -48
_diffrn_reflns_limit_k_max 10
_diffrn_reflns_limit_k_min -15
_diffrn_reflns_limit_l_max 35
_diffrn_reflns_limit_l_min -34
_diffrn_reflns_number 77491
_diffrn_reflns_theta_full 20.82
_diffrn_reflns_theta_max 70.10
_diffrn_standards_decay_% 0
_diffrn_standards_interval_time 0
_diffrn_standards_number 0
_exptl_absorpt_coefficient_mu 0.083
_exptl_absorpt_correction_type none
_exptl_crystal_colour colorless
_exptl_crystal_density_diffrn 1.269
_exptl_crystal_description block
_exptl_crystal_size_max 0.25
_exptl_crystal_size_mid 0.22
_exptl_crystal_size_min 0.10
_refine_diff_density_max 0.20
_refine_diff_density_min -0.23
_refine_ls_goodness_of_fit_ref 1.0302
_refine_ls_hydrogen_treatment refall
_refine_ls_number_parameters 865
_refine_ls_number_reflns 15076
_refine_ls_R_factor_gt 0.0174
_refine_ls_shift/su_max 0.0000
_refine_ls_structure_factor_coef F
_refine_ls_weighting_details
;    calc w2 = q/[s^2^(Fo^2^) + (0.004 P)^2^ + 0.004 P + 0.00 + 0.00 sin(th)]
     where P = (0.3333 Fo^2^ + 0.6667 Fc^2^)
           q = 1.0
;
_refine_ls_weighting_scheme calc
_refine_ls_wR_factor_ref 0.0100
_reflns_number_gt 15076
_reflns_number_total 17823
_reflns_threshold_expression I>3\s
_cod_data_source_file ja906057z_si_001.cif
_cod_data_source_block AEST
_cod_original_sg_symbol_H-M 'C 2'
_cod_database_code 4105400

loop_
_symmetry_equiv_pos_site_id
_symmetry_equiv_pos_as_xyz
1 +X,+Y,+Z
2 -X,+Y,-Z
3 1/2+X,1/2+Y,+Z
4 1/2-X,1/2+Y,-Z

loop_
_atom_local_axes_atom_label
_atom_local_axes_atom0
_atom_local_axes_ax1
_atom_local_axes_atom1
_atom_local_axes_atom2
_atom_local_axes_ax2
O(1) C(3) X O(1) H(1O1) Y
O(2) C(17) X O(2) H(2O1) Y
C(1) C(2) X C(1) C(10) Y
C(2) C(3) X C(2) C(1) Y
C(3) C(4) X C(3) C(2) Y
C(4) C(5) X C(4) C(3) Y
C(5) C(10) X C(5) C(4) Y
C(6) DUM0 X C(6) DUM1 Y
C(7) DUM2 X C(7) DUM3 Y
C(8) DUM4 X C(8) DUM5 Y
C(9) DUM6 X C(9) DUM7 Y
C(10) C(1) X C(10) C(5) Y
C(11) DUM8 X C(11) DUM9 Y
C(12) DUM10 X C(12) DUM11 Y
C(13) DUM12 X C(13) DUM13 Y
C(14) DUM14 X C(14) DUM15 Y
C(15) DUM16 X C(15) DUM17 Y
C(16) DUM18 X C(16) DUM19 Y
C(17) DUM20 X C(17) DUM21 Y
C(18) DUM22 X C(18) DUM23 Y
H(1O1) O(1) Z H(1O1) H(1O2) Y
H(1O2) O(1) Z H(1O2) H(1O1) Y
H(2O1) O(2) Z H(2O1) H(2O2) Y
H(2O2) O(2) Z H(2O2) H(2O1) Y
H(1) C(1) Z H(1) C(9) Y
H(2) C(2) Z H(2) H(1) Y
H(4) C(4) Z H(4) O(1) Y
H(6A) C(6) Z H(6A) H(6B) Y
H(6B) C(6) Z H(6B) H(6A) Y
H(7A) C(7) Z H(7A) H(7B) Y
H(7B) C(7) Z H(7B) H(7A) Y
H(8) C(8) Z H(8) C(13) Y
H(9) C(9) Z H(9) H(14) Y
H(11A) C(11) Z H(11A) H(11B) Y
H(11B) C(11) Z H(11B) H(11A) Y
H(12A) C(12) Z H(12A) H(12B) Y
H(12B) C(12) Z H(12B) H(12A) Y
H(14) C(14) Z H(14) H(9) Y
H(15A) C(15) Z H(15A) H(15B) Y
H(15B) C(15) Z H(15B) H(15A) Y
H(16A) C(16) Z H(16A) H(16B) Y
H(16B) C(16) Z H(16B) H(16A) Y
H(17) C(17) Z H(17) O(2) Y
H(18A) C(18) Z H(18A) H(18B) Y
H(18B) C(18) Z H(18B) H(18C) Y
H(18C) C(18) Z H(18C) H(18A) Y
O(3) DUM24 Z O(3) H(3O1) Y
H(3O1) O(3) Z H(3O1) H(3O2) Y
H(3O2) O(3) Z H(3O2) H(3O1) Y

loop_
_atom_rho_multipole_atom_label
_atom_rho_multipole_coeff_Pv
_atom_rho_multipole_coeff_P00
_atom_rho_multipole_coeff_P11
_atom_rho_multipole_coeff_P1-1
_atom_rho_multipole_coeff_P10
_atom_rho_multipole_coeff_P20
_atom_rho_multipole_coeff_P21
_atom_rho_multipole_coeff_P2-1
_atom_rho_multipole_coeff_P22
_atom_rho_multipole_coeff_P2-2
_atom_rho_multipole_coeff_P30
_atom_rho_multipole_coeff_P31
_atom_rho_multipole_coeff_P3-1
_atom_rho_multipole_coeff_P32
_atom_rho_multipole_coeff_P3-2
_atom_rho_multipole_coeff_P33
_atom_rho_multipole_coeff_P3-3
_atom_rho_multipole_coeff_P40
_atom_rho_multipole_coeff_P41
_atom_rho_multipole_coeff_P4-1
_atom_rho_multipole_coeff_P42
_atom_rho_multipole_coeff_P4-2
_atom_rho_multipole_coeff_P43
_atom_rho_multipole_coeff_P4-3
_atom_rho_multipole_coeff_P44
_atom_rho_multipole_coeff_P4-4
_atom_rho_multipole_kappa
_atom_rho_multipole_kappa_prime0
_atom_rho_multipole_kappa_prime1
_atom_rho_multipole_kappa_prime2
_atom_rho_multipole_kappa_prime3
_atom_rho_multipole_kappa_prime4
_atom_rho_multipole_radial_slater_n0
_atom_rho_multipole_radial_slater_zeta0
_atom_rho_multipole_radial_slater_n1
_atom_rho_multipole_radial_slater_zeta1
_atom_rho_multipole_radial_slater_n2
_atom_rho_multipole_radial_slater_zeta2
_atom_rho_multipole_radial_slater_n3
_atom_rho_multipole_radial_slater_zeta3
_atom_rho_multipole_radial_slater_n4
_atom_rho_multipole_radial_slater_zeta4
O(1) 6.31(4) 0 -0.067(6) -0.005(8) 0.007(6) 0.028(6) -0.008(5) -0.018(6) -0.055(6) 0.002(5) 0.026(6) -0.020(5) 0.015(5) 0.010(5) -0.006(5) 0.075(5) -0.012(6) 0.007(6) 0.008(5) -0.007(5) -0.003(5) 0.008(5) -0.011(5) -0.016(5) 0.014(5) 0.002(5) 0.976(2) 1.01(2) 1.012927 1.012927 1.012927 1.012927 2 4.4974 2 4.4974 2 4.4974 3 4.4974 4 4.4974
O(2) 6.33(4) 0 -0.072(7) -0.038(9) -0.005(6) 0.040(6) 0.027(5) 0.035(6) -0.076(6) -0.024(6) -0.014(5) -0.032(4) -0.054(7) -0.024(4) 0.030(6) 0.103(6) -0.018(6) 0.022(5) -0.005(5) -0.001(6) 0.014(5) -0.020(5) -0.022(5) -0.000(6) 0.009(6) 0.012(5) 0.976(2) 1.01(2) 1.012927 1.012927 1.012927 1.012927 2 4.4974 2 4.4974 2 4.4974 3 4.4974 4 4.4974
C(1) 4.07(4) 0 0.011(12) 0.074(14) 0.006(8) -0.207(9) 0.018(7) 0.005(7) 0.013(9) -0.011(9) -0.007(9) 0.010(8) 0.006(8) 0.012(9) -0.006(9) 0.292(14) 0.029(10) 0.009(9) -0.004(8) 0.003(9) 0.019(9) 0.006(9) 0.006(10) 0.003(10) 0.001(13) -0.005(12) 0.991(3) 0.942(12) 0.942398 0.942398 0.942398 0.942398 2 3.1303 2 3.1303 2 3.1303 3 3.1303 4 3.1303
C(2) 4.08(4) 0 0.015(17) 0.032(12) -0.017(8) -0.157(9) 0.013(7) -0.001(6) -0.018(9) -0.044(9) 0.004(9) 0.003(9) 0.013(8) 0.012(9) -0.002(10) 0.266(14) 0.006(11) 0.033(10) -0.021(9) 0.007(8) -0.005(10) 0.005(9) 0.006(10) 0.005(11) -0.007(13) -0.030(12) 0.991(3) 0.942(12) 0.942398 0.942398 0.942398 0.942398 2 3.1303 2 3.1303 2 3.1303 3 3.1303 4 3.1303
C(3) 4.06(6) 0 0.064(13) 0.073(13) -0.014(8) -0.195(11) 0.007(7) -0.018(7) 0.033(9) -0.076(10) -0.001(9) 0.015(8) 0.045(8) 0.014(9) 0.016(9) 0.32(2) -0.012(11) 0.017(10) -0.006(9) -0.004(8) 0.017(9) -0.016(10) 0.020(10) -0.013(12) 0.000(13) -0.045(13) 0.985(4) 0.96(2) 0.958983 0.958983 0.958983 0.958983 2 3.1303 2 3.1303 2 3.1303 3 3.1303 4 3.1303
C(4) 4.09(5) 0 0.031(12) 0.008(16) -0.008(8) -0.164(10) 0.000(7) -0.010(7) 0.034(9) 0.000(9) 0.015(9) 0.017(8) 0.012(8) 0.008(9) 0.002(9) 0.269(15) -0.014(11) 0.037(10) 0.012(9) -0.000(9) 0.009(10) 0.014(9) -0.009(10) -0.017(11) 0.009(13) 0.001(12) 0.991(3) 0.942(12) 0.942398 0.942398 0.942398 0.942398 2 3.1303 2 3.1303 2 3.1303 3 3.1303 4 3.1303
C(5) 4.04(3) 0 0.018(13) 0.035(10) 0.005(8) -0.175(8) 0.003(7) -0.003(6) 0.003(8) -0.025(8) -0.016(8) 0.010(7) 0.013(7) 0.004(9) 0.006(8) 0.253(14) 0.012(10) 0.019(9) -0.002(8) -0.010(8) 0.012(9) 0.001(9) 0.026(9) -0.011(11) 0.007(12) 0.001(11) 0.985(2) 0.989(17) 0.989327 0.989327 0.989327 0.989327 2 3.1303 2 3.1303 2 3.1303 3 3.1303 4 3.1303
C(6) 3.98(4) 0 -0.009(15) 0.008(11) -0.021(10) 0.002(7) 0.005(8) -0.032(9) 0.012(7) -0.018(8) 0.005(9) 0.010(10) 0.005(10) -0.033(11) -0.373(11) -0.035(9) -0.008(10) -0.113(12) -0.024(11) -0.019(11) -0.053(11) 0.003(11) 0.013(12) 0.033(12) -0.066(10) 0.010(10) 0.9795(13) 0.895(4) 0.894916 0.894916 0.894916 0.894916 2 3.1303 2 3.1303 2 3.1303 3 3.1303 4 3.1303
C(7) 4.01(4) 0 -0.044(15) 0.004(10) -0.011(11) -0.005(7) 0.024(8) -0.028(9) 0.008(7) 0.000(7) -0.007(11) 0.008(9) -0.005(10) 0.005(10) 0.364(11) 0.006(10) -0.020(10) -0.148(12) -0.001(11) 0.005(11) -0.011(11) -0.027(11) 0.006(11) -0.020(12) -0.055(10) 0.004(10) 0.9795(13) 0.895(4) 0.894916 0.894916 0.894916 0.894916 2 3.1303 2 3.1303 2 3.1303 3 3.1303 4 3.1303
C(8) 3.97(3) 0 0.001(10) -0.010(12) 0.011(11) 0.021(8) 0.010(8) -0.020(8) 0.006(7) 0.012(8) 0.004(11) 0.010(10) 0.012(9) -0.013(10) 0.371(11) -0.003(10) 0.006(9) -0.113(12) -0.008(11) 0.006(11) 0.002(12) 0.014(11) 0.003(11) -0.004(11) -0.080(11) -0.004(10) 0.9795(13) 0.895(4) 0.894916 0.894916 0.894916 0.894916 2 3.1303 2 3.1303 2 3.1303 3 3.1303 4 3.1303
C(9) 4.05(3) 0 -0.012(10) 0.017(11) 0.019(13) 0.001(8) 0.025(8) -0.007(8) 0.002(7) -0.010(7) 0.017(10) -0.021(10) -0.033(10) -0.035(9) 0.351(11) -0.021(10) 0.033(9) -0.094(11) -0.037(12) -0.014(11) -0.004(12) 0.005(11) -0.004(11) -0.031(11) -0.071(11) -0.011(10) 0.9795(13) 0.895(4) 0.894916 0.894916 0.894916 0.894916 2 3.1303 2 3.1303 2 3.1303 3 3.1303 4 3.1303
C(10) 4.12(3) 0 0.011(12) 0.052(10) -0.009(8) -0.156(8) 0.007(7) 0.011(6) 0.005(8) -0.021(8) 0.010(8) 0.017(7) 0.005(7) 0.008(8) 0.003(8) 0.241(14) -0.009(9) 0.028(9) -0.003(8) -0.006(8) 0.002(9) 0.006(9) -0.013(9) -0.004(11) -0.001(11) -0.017(11) 0.985(2) 0.989(17) 0.989327 0.989327 0.989327 0.989327 2 3.1303 2 3.1303 2 3.1303 3 3.1303 4 3.1303
C(11) 4.02(4) 0 -0.010(15) -0.021(11) -0.027(10) -0.012(7) 0.001(7) -0.008(9) 0.009(8) 0.001(8) 0.013(10) -0.009(9) 0.021(9) 0.019(10) 0.375(11) -0.030(9) -0.005(10) -0.109(12) -0.004(10) -0.009(10) -0.024(11) 0.002(11) 0.015(12) -0.040(11) -0.057(10) -0.012(10) 0.9795(13) 0.895(4) 0.894916 0.894916 0.894916 0.894916 2 3.1303 2 3.1303 2 3.1303 3 3.1303 4 3.1303
C(12) 4.05(4) 0 -0.021(14) -0.006(9) -0.007(12) -0.004(8) 0.001(7) -0.005(8) 0.018(7) 0.005(7) -0.013(10) 0.005(10) -0.001(10) 0.025(9) -0.369(11) -0.019(9) 0.008(9) -0.116(11) 0.010(11) -0.007(11) -0.008(11) 0.021(11) 0.008(11) 0.010(11) -0.081(10) -0.005(10) 0.9795(13) 0.895(4) 0.894916 0.894916 0.894916 0.894916 2 3.1303 2 3.1303 2 3.1303 3 3.1303 4 3.1303
C(13) 3.90(3) 0 0.022(10) 0.030(13) 0.028(10) -0.021(8) -0.010(8) 0.009(8) -0.016(7) -0.003(8) 0.008(12) -0.009(9) 0.002(9) 0.049(10) 0.349(11) -0.010(10) -0.011(10) -0.104(12) -0.006(11) -0.023(12) -0.023(13) 0.017(11) -0.028(12) -0.012(11) -0.077(12) 0.030(11) 0.9795(13) 0.895(4) 0.894916 0.894916 0.894916 0.894916 2 3.1303 2 3.1303 2 3.1303 3 3.1303 4 3.1303
C(14) 4.01(3) 0 -0.010(12) -0.007(12) -0.003(11) 0.014(8) -0.010(8) 0.031(8) -0.013(8) 0.022(8) 0.006(10) 0.005(9) -0.015(9) -0.011(10) 0.360(10) -0.033(10) 0.011(10) -0.116(12) -0.015(11) -0.004(11) -0.010(11) 0.014(11) 0.019(12) -0.004(11) -0.069(11) -0.016(11) 0.9795(13) 0.895(4) 0.894916 0.894916 0.894916 0.894916 2 3.1303 2 3.1303 2 3.1303 3 3.1303 4 3.1303
C(15) 3.99(4) 0 -0.046(15) 0.005(10) -0.005(10) -0.009(7) -0.006(8) 0.025(9) 0.019(7) 0.011(8) -0.001(10) 0.016(9) 0.026(9) 0.011(10) -0.340(11) 0.003(9) 0.000(10) -0.079(12) -0.027(11) -0.007(11) -0.005(10) 0.010(11) 0.019(11) 0.001(12) -0.041(10) 0.008(10) 0.9795(13) 0.895(4) 0.894916 0.894916 0.894916 0.894916 2 3.1303 2 3.1303 2 3.1303 3 3.1303 4 3.1303
C(16) 3.94(4) 0 -0.033(13) 0.041(13) 0.010(11) -0.004(8) -0.002(8) -0.014(10) 0.033(8) 0.024(8) -0.008(10) 0.030(9) 0.006(10) -0.013(10) 0.357(12) -0.039(10) -0.002(9) -0.099(12) 0.001(11) 0.001(11) -0.011(11) 0.018(12) -0.005(12) 0.009(11) -0.059(11) -0.003(10) 0.9795(13) 0.895(4) 0.894916 0.894916 0.894916 0.894916 2 3.1303 2 3.1303 2 3.1303 3 3.1303 4 3.1303
C(17) 4.11(6) 0 0.043(14) -0.078(16) 0.045(12) -0.017(8) -0.091(9) 0.053(9) 0.019(8) 0.079(10) -0.008(11) -0.004(10) -0.002(11) -0.001(13) 0.52(2) 0.027(12) -0.005(10) -0.143(15) 0.025(12) 0.010(13) 0.011(13) 0.008(13) -0.010(13) -0.036(13) -0.125(14) 0.038(12) 0.970(4) 0.844(13) 0.843821 0.843821 0.843821 0.843821 2 3.1303 2 3.1303 2 3.1303 3 3.1303 4 3.1303
C(18) 4.02(5) 0 -0.009(10) 0.008(11) 0.016(12) -0.011(8) 0.004(8) -0.014(7) -0.013(7) 0.003(8) -0.039(9) 0.009(10) 0.010(11) 0.009(10) 0.332(11) 0.054(8) -0.048(9) -0.073(11) -0.008(11) 0.014(11) 0.015(10) -0.006(11) -0.008(11) 0.031(11) -0.067(9) 0.013(9) 0.9795(13) 0.895(4) 0.894916 0.894916 0.894916 0.894916 2 3.1303 2 3.1303 2 3.1303 3 3.1303 4 3.1303
H(1O1) 0.389(15) 0 0.013(5) 0.020(5) 0.069(10) 0.041(11) 0 0 0 0 0 0 0 0 0 0 0 0 0 0 0 0 0 0 0 0 1.2 1.2 1.2 1.2 1.2 1.2 0 1.9154 1 1.9154 2 1.9154 3 1.9154 4 1.9154
H(1O2) 0.3887 0 0.0129 0.0202 0.0694 0.0414 0 0 0 0 0 0 0 0 0 0 0 0 0 0 0 0 0 0 0 0 1.2 1.2 1.2 1.2 1.2 1.2 0 1.9154 1 1.9154 2 1.9154 3 1.9154 4 1.9154
H(2O1) 0.339(14) 0 -0.002(5) 0.001(4) 0.115(10) 0.028(11) 0 0 0 0 0 0 0 0 0 0 0 0 0 0 0 0 0 0 0 0 1.2 1.2 1.2 1.2 1.2 1.2 0 1.9154 1 1.9154 2 1.9154 3 1.9154 4 1.9154
H(2O2) 0.3394 0 -0.0022 0.0011 0.1146 0.0278 0 0 0 0 0 0 0 0 0 0 0 0 0 0 0 0 0 0 0 0 1.2 1.2 1.2 1.2 1.2 1.2 0 1.9154 1 1.9154 2 1.9154 3 1.9154 4 1.9154
H(1) 0.963(18) 0 0.022(8) 0.010(8) 0.180(13) 0.006(13) 0 0 0 0 0 0 0 0 0 0 0 0 0 0 0 0 0 0 0 0 1.2 1.2 1.2 1.2 1.2 1.2 0 1.9154 1 1.9154 2 1.9154 3 1.9154 4 1.9154
H(2) 0.963(18) 0 -0.002(8) -0.027(9) 0.177(12) 0.025(13) 0 0 0 0 0 0 0 0 0 0 0 0 0 0 0 0 0 0 0 0 1.2 1.2 1.2 1.2 1.2 1.2 0 1.9154 1 1.9154 2 1.9154 3 1.9154 4 1.9154
H(4) 0.963(18) 0 0.021(8) 0.002(8) 0.170(12) 0.026(13) 0 0 0 0 0 0 0 0 0 0 0 0 0 0 0 0 0 0 0 0 1.2 1.2 1.2 1.2 1.2 1.2 0 1.9154 1 1.9154 2 1.9154 3 1.9154 4 1.9154
H(6A) 0.973(18) 0 -0.000(8) 0.003(9) 0.171(11) 0.069(11) 0 0 0 0 0 0 0 0 0 0 0 0 0 0 0 0 0 0 0 0 1.2 1.2 1.2 1.2 1.2 1.2 0 1.9154 1 1.9154 2 1.9154 3 1.9154 4 1.9154
H(6B) 0.973(18) 0 -0.053(10) -0.024(8) 0.180(13) 0.035(15) 0 0 0 0 0 0 0 0 0 0 0 0 0 0 0 0 0 0 0 0 1.2 1.2 1.2 1.2 1.2 1.2 0 1.9154 1 1.9154 2 1.9154 3 1.9154 4 1.9154
H(7A) 0.985(17) 0 0.001(8) 0.026(9) 0.152(10) 0.042(11) 0 0 0 0 0 0 0 0 0 0 0 0 0 0 0 0 0 0 0 0 1.2 1.2 1.2 1.2 1.2 1.2 0 1.9154 1 1.9154 2 1.9154 3 1.9154 4 1.9154
H(7B) 0.985(17) 0 0.013(9) 0.049(8) 0.162(12) 0.046(13) 0 0 0 0 0 0 0 0 0 0 0 0 0 0 0 0 0 0 0 0 1.2 1.2 1.2 1.2 1.2 1.2 0 1.9154 1 1.9154 2 1.9154 3 1.9154 4 1.9154
H(8) 0.998(14) 0 0.008(8) 0.002(8) 0.154(10) 0.055(10) 0 0 0 0 0 0 0 0 0 0 0 0 0 0 0 0 0 0 0 0 1.2 1.2 1.2 1.2 1.2 1.2 0 1.9154 1 1.9154 2 1.9154 3 1.9154 4 1.9154
H(9) 0.998(14) 0 -0.037(9) 0.016(8) 0.158(10) 0.050(11) 0 0 0 0 0 0 0 0 0 0 0 0 0 0 0 0 0 0 0 0 1.2 1.2 1.2 1.2 1.2 1.2 0 1.9154 1 1.9154 2 1.9154 3 1.9154 4 1.9154
H(11A) 1.004(18) 0 0.028(9) 0.007(9) 0.159(11) 0.049(13) 0 0 0 0 0 0 0 0 0 0 0 0 0 0 0 0 0 0 0 0 1.2 1.2 1.2 1.2 1.2 1.2 0 1.9154 1 1.9154 2 1.9154 3 1.9154 4 1.9154
H(11B) 1.004(18) 0 0.032(9) -0.037(9) 0.164(11) 0.044(14) 0 0 0 0 0 0 0 0 0 0 0 0 0 0 0 0 0 0 0 0 1.2 1.2 1.2 1.2 1.2 1.2 0 1.9154 1 1.9154 2 1.9154 3 1.9154 4 1.9154
H(12A) 0.986(18) 0 -0.005(8) -0.018(8) 0.157(12) 0.019(14) 0 0 0 0 0 0 0 0 0 0 0 0 0 0 0 0 0 0 0 0 1.2 1.2 1.2 1.2 1.2 1.2 0 1.9154 1 1.9154 2 1.9154 3 1.9154 4 1.9154
H(12B) 0.986(18) 0 0.007(8) -0.025(9) 0.163(10) 0.054(11) 0 0 0 0 0 0 0 0 0 0 0 0 0 0 0 0 0 0 0 0 1.2 1.2 1.2 1.2 1.2 1.2 0 1.9154 1 1.9154 2 1.9154 3 1.9154 4 1.9154
H(14) 0.998(14) 0 0.000(8) -0.013(8) 0.147(10) 0.068(12) 0 0 0 0 0 0 0 0 0 0 0 0 0 0 0 0 0 0 0 0 1.2 1.2 1.2 1.2 1.2 1.2 0 1.9154 1 1.9154 2 1.9154 3 1.9154 4 1.9154
H(15A) 0.970(17) 0 -0.012(8) -0.012(10) 0.177(11) 0.060(12) 0 0 0 0 0 0 0 0 0 0 0 0 0 0 0 0 0 0 0 0 1.2 1.2 1.2 1.2 1.2 1.2 0 1.9154 1 1.9154 2 1.9154 3 1.9154 4 1.9154
H(15B) 0.970(17) 0 -0.001(9) -0.009(9) 0.186(12) 0.020(14) 0 0 0 0 0 0 0 0 0 0 0 0 0 0 0 0 0 0 0 0 1.2 1.2 1.2 1.2 1.2 1.2 0 1.9154 1 1.9154 2 1.9154 3 1.9154 4 1.9154
H(16A) 0.940(18) 0 0.001(9) -0.055(8) 0.186(12) 0.028(13) 0 0 0 0 0 0 0 0 0 0 0 0 0 0 0 0 0 0 0 0 1.2 1.2 1.2 1.2 1.2 1.2 0 1.9154 1 1.9154 2 1.9154 3 1.9154 4 1.9154
H(16B) 0.940(18) 0 0.040(9) -0.040(8) 0.164(10) 0.064(11) 0 0 0 0 0 0 0 0 0 0 0 0 0 0 0 0 0 0 0 0 1.2 1.2 1.2 1.2 1.2 1.2 0 1.9154 1 1.9154 2 1.9154 3 1.9154 4 1.9154
H(17) 0.83(3) 0 -0.045(8) -0.012(8) 0.155(16) 0.034(14) 0 0 0 0 0 0 0 0 0 0 0 0 0 0 0 0 0 0 0 0 1.2 1.2 1.2 1.2 1.2 1.2 0 1.9154 1 1.9154 2 1.9154 3 1.9154 4 1.9154
H(18A) 1.001(15) 0 0.001(9) 0.028(10) 0.145(12) -0.005(14) 0 0 0 0 0 0 0 0 0 0 0 0 0 0 0 0 0 0 0 0 1.2 1.2 1.2 1.2 1.2 1.2 0 1.9154 1 1.9154 2 1.9154 3 1.9154 4 1.9154
H(18B) 1.001(15) 0 0.031(10) 0.022(9) 0.160(10) 0.012(12) 0 0 0 0 0 0 0 0 0 0 0 0 0 0 0 0 0 0 0 0 1.2 1.2 1.2 1.2 1.2 1.2 0 1.9154 1 1.9154 2 1.9154 3 1.9154 4 1.9154
H(18C) 1.001(15) 0 0.039(8) -0.007(10) 0.141(9) 0.023(11) 0 0 0 0 0 0 0 0 0 0 0 0 0 0 0 0 0 0 0 0 1.2 1.2 1.2 1.2 1.2 1.2 0 1.9154 1 1.9154 2 1.9154 3 1.9154 4 1.9154
O(3) 3.28(4) 0 0 0 0.007(5) -0.038(6) 0 0 0.038(4) -0.003(3) -0.009(4) 0 0 0.020(3) 0.021(3) 0 0 -0.016(4) 0 0 -0.011(4) 0.011(3) 0 0 0.003(3) 0.004(3) 0.950(4) 1.28(8) 1.281492 1.281492 1.281492 1.281492 2 4.4974 2 4.4974 2 4.4974 3 4.4974 4 4.4974
H(3O1) 0.362(18) 0 0.031(4) 0.056(6) 0.086(10) 0.027(9) 0 0 0 0 0 0 0 0 0 0 0 0 0 0 0 0 0 0 0 0 1.2 1.2 1.2 1.2 1.2 1.2 0 1.9154 1 1.9154 2 1.9154 3 1.9154 4 1.9154
H(3O2) 0.3616 0 0.0307 0.0562 0.0864 0.0272 0 0 0 0 0 0 0 0 0 0 0 0 0 0 0 0 0 0 0 0 1.2 1.2 1.2 1.2 1.2 1.2 0 1.9154 1 1.9154 2 1.9154 3 1.9154 4 1.9154

loop_
_atom_site_aniso_label
_atom_site_aniso_U_11
_atom_site_aniso_U_22
_atom_site_aniso_U_33
_atom_site_aniso_U_12
_atom_site_aniso_U_13
_atom_site_aniso_U_23
O(1) 0.00765(5) 0.00833(12) 0.00627(5) 0.00170(6) 0.00045(4) -0.00163(6)
O(2) 0.01502(8) 0.01433(13) 0.00772(6) 0.00637(8) 0.00713(6) 0.00230(7)
C(1) 0.00622(5) 0.00530(9) 0.00558(5) 0.00079(5) 0.00188(4) -0.00063(5)
C(2) 0.00615(5) 0.00731(9) 0.00552(5) 0.00091(5) 0.00179(4) -0.00055(5)
C(3) 0.00534(5) 0.00799(10) 0.00538(5) 0.00039(5) 0.00196(4) -0.00156(5)
C(4) 0.00583(5) 0.00704(9) 0.00609(5) 0.00008(5) 0.00198(4) -0.00218(5)
C(5) 0.00540(5) 0.00478(9) 0.00561(5) -0.00019(5) 0.00236(4) -0.00111(5)
C(6) 0.00757(5) 0.00481(9) 0.00672(5) 0.00040(5) 0.00278(4) -0.00142(5)
C(7) 0.00663(5) 0.00385(8) 0.00657(5) -0.00012(5) 0.00310(4) -0.00034(5)
C(8) 0.00514(4) 0.00364(8) 0.00531(5) -0.00026(5) 0.00269(4) -0.00054(5)
C(9) 0.00500(4) 0.00381(8) 0.00505(5) -0.00003(5) 0.00232(4) -0.00041(5)
C(10) 0.00515(5) 0.00422(9) 0.00501(5) -0.00001(5) 0.00216(4) -0.00060(5)
C(11) 0.00622(5) 0.00394(8) 0.00590(5) 0.00023(5) 0.00216(4) -0.00048(5)
C(12) 0.00595(5) 0.00478(8) 0.00588(5) 0.00048(5) 0.00258(4) -0.00102(5)
C(13) 0.00495(4) 0.00405(8) 0.00560(5) -0.00012(5) 0.00263(4) -0.00048(5)
C(14) 0.00494(4) 0.00413(8) 0.00526(5) 0.00021(5) 0.00238(4) -0.00017(5)
C(15) 0.00659(5) 0.00564(9) 0.00789(6) 0.00143(5) 0.00258(4) -0.00092(5)
C(16) 0.00653(5) 0.00807(10) 0.00789(6) 0.00203(5) 0.00134(4) -0.00105(6)
C(17) 0.00613(5) 0.00586(9) 0.00593(5) 0.00016(5) 0.00193(4) -0.00113(5)
C(18) 0.00817(5) 0.00733(9) 0.01022(6) -0.00146(5) 0.00605(5) -0.00036(5)
O(3) 0.00881(10) 0.0093(2) 0.01283(17) 0 0.00573(11) 0

loop_
_atom_site_label
_atom_site_fract_x
_atom_site_fract_y
_atom_site_fract_z
_atom_site_occupancy
_atom_site_symmetry_multiplicity
_atom_site_U_iso_or_equiv
O(1) 0.883101(13) 0.87510(5) 0.906321(19) 1 4 0.009
O(2) 0.407802(17) 0.74627(6) -0.00853(2) 1 4 0.012
C(1) 0.740940(11) 0.66954(4) 0.605185(16) 1 4 0.006
C(2) 0.806863(11) 0.68614(5) 0.726881(16) 1 4 0.007
C(3) 0.817044(11) 0.85594(5) 0.787404(16) 1 4 0.007
C(4) 0.759816(11) 1.00420(4) 0.726711(16) 1 4 0.007
C(5) 0.692031(11) 0.98515(4) 0.604979(16) 1 4 0.006
C(6) 0.628437(11) 1.14608(4) 0.547162(16) 1 4 0.007
C(7) 0.566408(10) 1.12880(4) 0.409881(15) 1 4 0.006
C(8) 0.535772(10) 0.92491(4) 0.372063(14) 1 4 0.005
C(9) 0.612658(10) 0.79713 0.407582(14) 1 4 0.005
C(10) 0.682561(11) 0.81651(4) 0.541735(15) 1 4 0.005
C(11) 0.585774(10) 0.59052(4) 0.366839(15) 1 4 0.006
C(12) 0.515162(10) 0.57417(4) 0.231258(15) 1 4 0.006
C(13) 0.439031(10) 0.69940(4) 0.197557(14) 1 4 0.005
C(14) 0.470446(10) 0.90542(4) 0.236066(14) 1 4 0.005
C(15) 0.388316(11) 1.02382(4) 0.173314(16) 1 4 0.007
C(16) 0.325735(11) 0.91219(4) 0.054929(16) 1 4 0.009
C(17) 0.371363(10) 0.72672(4) 0.060996(15) 1 4 0.007
C(18) 0.392661(11) 0.62155(4) 0.254188(17) 1 4 0.008
H(1O1) 0.916229 0.759464 0.933318 0.5 4 0.019(3)
H(1O2) 0.893546 1.007367 0.929533 0.5 4 0.019(3)
H(2O1) 0.421464 0.628113 -0.030959 0.5 4 0.018(3)
H(2O2) 0.440485 0.861183 0.008035 0.5 4 0.018(3)
H(1) 0.735728 0.537823 0.559557 1 4 0.0221(14)
H(2) 0.849752 0.567855 0.772573 1 4 0.0237(15)
H(4) 0.767321 1.134585 0.774838 1 4 0.0225(15)
H(6A) 0.591759 1.147477 0.587745 1 4 0.0255(15)
H(6B) 0.664125 1.279037 0.574894 1 4 0.0290(16)
H(7A) 0.597201 1.173127 0.364603 1 4 0.0233(14)
H(7B) 0.512073 1.221594 0.380984 1 4 0.0236(14)
H(8) 0.507624 0.875536 0.420662 1 4 0.0187(12)
H(9) 0.638933 0.852867 0.357817 1 4 0.0207(12)
H(11A) 0.640638 0.508487 0.384911 1 4 0.0244(14)
H(11B) 0.565649 0.52367 0.420986 1 4 0.0235(14)
H(12A) 0.49638 0.425899 0.207561 1 4 0.0232(14)
H(12B) 0.541436 0.617091 0.17962 1 4 0.0232(14)
H(14) 0.503978 0.94127 0.192736 1 4 0.0186(12)
H(15A) 0.362903 1.033648 0.229348 1 4 0.0237(14)
H(15B) 0.398244 1.168743 0.154609 1 4 0.0250(15)
H(16A) 0.30615 0.99071 -0.027501 1 4 0.0260(15)
H(16B) 0.266441 0.88183 0.047515 1 4 0.0266(16)
H(17) 0.328578 0.603572 0.023049 1 4 0.014(2)
H(18A) 0.368501 0.484502 0.219123 1 4 0.0296(15)
H(18B) 0.340525 0.706493 0.235592 1 4 0.0318(15)
H(18C) 0.432749 0.607888 0.349607 1 4 0.0283(14)
O(3) 1 0.57598(10) 1 1 2 0.010
H(3O1) 0.968821 0.469193 1.00076 0.5 4 0.020(4)
H(3O2) 1.040432 0.678111 1.032217 0.5 4 0.020(4)

loop_
_geom_angle_atom_site_label_1
_geom_angle_atom_site_label_2
_geom_angle_atom_site_label_3
_geom_angle
_geom_angle_site_symmetry_1
_geom_angle_site_symmetry_2
_geom_angle_site_symmetry_3
_geom_angle_publ_flag
C(3) O(1) H(1O1) 109.32(3) 1_555 1_555 1_555 yes
C(3) O(1) H(1O2) 110.85(2) 1_555 1_555 1_555 yes
C(3) O(1) H(3O2) 115.13(2) 1_555 1_555 2_757 yes
H(1O1) O(1) H(1O2) 135.97(2) 1_555 1_555 1_555 yes
H(1O1) O(1) H(3O2) 8.311(7) 1_555 1_555 2_757 yes
H(1O2) O(1) H(3O2) 128.073(17) 1_555 1_555 2_757 yes
C(17) O(2) H(1O2) 101.47(2) 1_555 1_555 3_444 yes
C(17) O(2) H(2O1) 115.05(3) 1_555 1_555 1_555 yes
C(17) O(2) H(2O2) 114.20(2) 1_555 1_555 1_555 yes
H(1O2) O(2) H(2O1) 20.800(12) 3_444 1_555 1_555 yes
H(1O2) O(2) H(2O2) 142.11(2) 3_444 1_555 1_555 yes
H(2O1) O(2) H(2O2) 122.95(3) 1_555 1_555 1_555 yes
C(2) C(1) C(10) 122.15(2) 1_555 1_555 1_555 yes
C(2) C(1) H(1) 117.78(2) 1_555 1_555 1_555 yes
C(10) C(1) H(1) 120.068(17) 1_555 1_555 1_555 yes
C(1) C(2) C(3) 119.28(2) 1_555 1_555 1_555 yes
C(1) C(2) H(2) 119.54(2) 1_555 1_555 1_555 yes
C(3) C(2) H(2) 121.177(18) 1_555 1_555 1_555 yes
O(1) C(3) C(2) 119.63(2) 1_555 1_555 1_555 yes
O(1) C(3) C(4) 120.59(2) 1_555 1_555 1_555 yes
C(2) C(3) C(4) 119.781(17) 1_555 1_555 1_555 yes
C(3) C(4) C(5) 120.79(2) 1_555 1_555 1_555 yes
C(3) C(4) H(4) 119.378(17) 1_555 1_555 1_555 yes
C(5) C(4) H(4) 119.82(2) 1_555 1_555 1_555 yes
C(4) C(5) C(6) 118.07(2) 1_555 1_555 1_555 yes
C(4) C(5) C(10) 119.98(2) 1_555 1_555 1_555 yes
C(6) C(5) C(10) 121.888(16) 1_555 1_555 1_555 yes
C(5) C(6) C(7) 114.221(17) 1_555 1_555 1_555 yes
C(5) C(6) H(6A) 107.484(18) 1_555 1_555 1_555 yes
C(5) C(6) H(6B) 107.708(16) 1_555 1_555 1_555 yes
C(7) C(6) H(6A) 108.355(14) 1_555 1_555 1_555 yes
C(7) C(6) H(6B) 112.959(17) 1_555 1_555 1_555 yes
H(6A) C(6) H(6B) 105.64(2) 1_555 1_555 1_555 yes
C(6) C(7) C(8) 111.484(16) 1_555 1_555 1_555 yes
C(6) C(7) H(7A) 110.218(14) 1_555 1_555 1_555 yes
C(6) C(7) H(7B) 108.528(16) 1_555 1_555 1_555 yes
C(8) C(7) H(7A) 108.013(18) 1_555 1_555 1_555 yes
C(8) C(7) H(7B) 109.734(16) 1_555 1_555 1_555 yes
H(7A) C(7) H(7B) 108.83(2) 1_555 1_555 1_555 yes
C(7) C(8) C(9) 109.152(14) 1_555 1_555 1_555 yes
C(7) C(8) C(14) 112.548(16) 1_555 1_555 1_555 yes
C(7) C(8) H(8) 108.908(17) 1_555 1_555 1_555 yes
C(9) C(8) C(14) 108.212(14) 1_555 1_555 1_555 yes
C(9) C(8) H(8) 108.618(19) 1_555 1_555 1_555 yes
C(14) C(8) H(8) 109.329(14) 1_555 1_555 1_555 yes
C(8) C(9) C(10) 111.140(15) 1_555 1_555 1_555 yes
C(8) C(9) C(11) 111.963(13) 1_555 1_555 1_555 yes
C(8) C(9) H(9) 105.881(10) 1_555 1_555 1_555 yes
C(10) C(9) C(11) 113.466(16) 1_555 1_555 1_555 yes
C(10) C(9) H(9) 106.522(13) 1_555 1_555 1_555 yes
C(11) C(9) H(9) 107.345(12) 1_555 1_555 1_555 yes
C(1) C(10) C(5) 117.959(16) 1_555 1_555 1_555 yes
C(1) C(10) C(9) 121.128(19) 1_555 1_555 1_555 yes
C(5) C(10) C(9) 120.886(18) 1_555 1_555 1_555 yes
C(9) C(11) C(12) 112.623(16) 1_555 1_555 1_555 yes
C(9) C(11) H(11A) 109.664(15) 1_555 1_555 1_555 yes
C(9) C(11) H(11B) 110.161(16) 1_555 1_555 1_555 yes
C(12) C(11) H(11A) 108.440(15) 1_555 1_555 1_555 yes
C(12) C(11) H(11B) 110.275(14) 1_555 1_555 1_555 yes
H(11A) C(11) H(11B) 105.41(2) 1_555 1_555 1_555 yes
C(11) C(12) C(13) 111.178(15) 1_555 1_555 1_555 yes
C(11) C(12) H(12A) 109.900(16) 1_555 1_555 1_555 yes
C(11) C(12) H(12B) 108.310(14) 1_555 1_555 1_555 yes
C(13) C(12) H(12A) 111.460(12) 1_555 1_555 1_555 yes
C(13) C(12) H(12B) 109.983(17) 1_555 1_555 1_555 yes
H(12A) C(12) H(12B) 105.826(18) 1_555 1_555 1_555 yes
C(12) C(13) C(14) 108.657(12) 1_555 1_555 1_555 yes
C(12) C(13) C(17) 116.414(14) 1_555 1_555 1_555 yes
C(12) C(13) C(18) 110.623(13) 1_555 1_555 1_555 yes
C(14) C(13) C(17) 100.741(15) 1_555 1_555 1_555 yes
C(14) C(13) C(18) 113.040(15) 1_555 1_555 1_555 yes
C(17) C(13) C(18) 107.130(13) 1_555 1_555 1_555 yes
C(8) C(14) C(13) 112.683(17) 1_555 1_555 1_555 yes
C(8) C(14) C(15) 120.037(16) 1_555 1_555 1_555 yes
C(8) C(14) H(14) 106.151(13) 1_555 1_555 1_555 yes
C(13) C(14) C(15) 104.154(14) 1_555 1_555 1_555 yes
C(13) C(14) H(14) 105.692(18) 1_555 1_555 1_555 yes
C(15) C(14) H(14) 107.212(16) 1_555 1_555 1_555 yes
C(14) C(15) C(16) 104.094(16) 1_555 1_555 1_555 yes
C(14) C(15) H(15A) 111.184(17) 1_555 1_555 1_555 yes
C(14) C(15) H(15B) 112.382(15) 1_555 1_555 1_555 yes
C(16) C(15) H(15A) 110.261(16) 1_555 1_555 1_555 yes
C(16) C(15) H(15B) 111.896(16) 1_555 1_555 1_555 yes
H(15A) C(15) H(15B) 107.08(2) 1_555 1_555 1_555 yes
C(15) C(16) C(17) 106.696(14) 1_555 1_555 1_555 yes
C(15) C(16) H(16A) 113.60(2) 1_555 1_555 1_555 yes
C(15) C(16) H(16B) 110.753(17) 1_555 1_555 1_555 yes
C(17) C(16) H(16A) 110.366(18) 1_555 1_555 1_555 yes
C(17) C(16) H(16B) 110.86(2) 1_555 1_555 1_555 yes
H(16A) C(16) H(16B) 104.639(16) 1_555 1_555 1_555 yes
O(2) C(17) C(13) 112.862(16) 1_555 1_555 1_555 yes
O(2) C(17) C(16) 109.94(2) 1_555 1_555 1_555 yes
O(2) C(17) H(17) 106.01(2) 1_555 1_555 1_555 yes
C(13) C(17) C(16) 103.882(15) 1_555 1_555 1_555 yes
C(13) C(17) H(17) 110.929(19) 1_555 1_555 1_555 yes
C(16) C(17) H(17) 113.385(16) 1_555 1_555 1_555 yes
C(13) C(18) H(18A) 109.451(16) 1_555 1_555 1_555 yes
C(13) C(18) H(18B) 113.30(2) 1_555 1_555 1_555 yes
C(13) C(18) H(18C) 113.289(15) 1_555 1_555 1_555 yes
H(18A) C(18) H(18B) 107.179(16) 1_555 1_555 1_555 yes
H(18A) C(18) H(18C) 106.83(2) 1_555 1_555 1_555 yes
H(18B) C(18) H(18C) 106.414(18) 1_555 1_555 1_555 yes
O(1) H(1O1) H(1O2) 22.015(16) 1_555 1_555 1_555 yes
O(1) H(1O1) O(3) 167.05(2) 1_555 1_555 1_555 yes
O(1) H(1O1) O(3) 167.05(2) 1_555 1_555 2_757 yes
O(1) H(1O1) H(3O2) 162.655(17) 1_555 1_555 2_757 yes
H(1O2) H(1O1) O(3) 145.537(15) 1_555 1_555 1_555 yes
H(1O2) H(1O1) O(3) 145.537(15) 1_555 1_555 2_757 yes
O(3) H(1O1) H(3O2) 4.396(15) 1_555 1_555 2_757 yes
O(3) H(1O1) H(3O2) 4.396(15) 2_757 1_555 2_757 yes
O(1) H(1O2) O(2) 169.948(17) 1_555 1_555 3_556 yes
O(1) H(1O2) H(1O1) 22.015(12) 1_555 1_555 1_555 yes
O(1) H(1O2) H(2O1) 163.054(12) 1_555 1_555 3_556 yes
O(2) H(1O2) H(1O1) 155.837(8) 3_556 1_555 1_555 yes
O(2) H(1O2) H(2O1) 20.413(9) 3_556 1_555 3_556 yes
C(6) H(6A) H(6B) 37.179(14) 1_555 1_555 1_555 yes
C(6) H(6B) H(6A) 37.180(10) 1_555 1_555 1_555 yes
C(7) H(7A) H(7B) 35.587(13) 1_555 1_555 1_555 yes
C(7) H(7B) H(7A) 35.586(11) 1_555 1_555 1_555 yes
C(11) H(11A) H(11B) 37.296(12) 1_555 1_555 1_555 yes
C(11) H(11B) H(11A) 37.295(12) 1_555 1_555 1_555 yes
C(12) H(12A) H(12B) 37.087(9) 1_555 1_555 1_555 yes
C(12) H(12B) H(12A) 37.087(15) 1_555 1_555 1_555 yes
C(15) H(15A) H(15B) 36.458(16) 1_555 1_555 1_555 yes
C(15) H(15B) H(15A) 36.459(11) 1_555 1_555 1_555 yes
C(16) H(16A) H(16B) 37.680(10) 1_555 1_555 1_555 yes
C(16) H(16B) H(16A) 37.680(12) 1_555 1_555 1_555 yes
C(18) H(18A) H(18B) 36.411(10) 1_555 1_555 1_555 yes
C(18) H(18A) H(18C) 36.584(11) 1_555 1_555 1_555 yes
H(1O1) O(3) H(1O1) 91.02(3) 1_555 1_555 2_757 yes
H(1O1) O(3) H(3O1) 100.699(9) 1_555 1_555 1_555 yes
H(1O1) O(3) H(3O1) 155.923(9) 1_555 1_555 2_757 yes
H(1O1) O(3) H(3O2) 86.94(4) 1_555 1_555 1_555 yes
H(1O1) O(3) H(3O2) 4.076(12) 1_555 1_555 2_757 yes
H(1O1) O(3) H(3O1) 155.923(9) 2_757 1_555 1_555 yes
H(1O1) O(3) H(3O1) 100.699(9) 2_757 1_555 2_757 yes
H(1O1) O(3) H(3O2) 4.076(12) 2_757 1_555 1_555 yes
H(1O1) O(3) H(3O2) 86.94(4) 2_757 1_555 2_757 yes
H(3O1) O(3) H(3O1) 76.77(5) 1_555 1_555 2_757 yes
H(3O1) O(3) H(3O2) 157.650(7) 1_555 1_555 1_555 yes
H(3O1) O(3) H(3O2) 104.5059(18) 1_555 1_555 2_757 yes
H(3O1) O(3) H(3O2) 104.5058(18) 2_757 1_555 1_555 yes
H(3O1) O(3) H(3O2) 157.650(7) 2_757 1_555 2_757 yes
H(3O2) O(3) H(3O2) 82.87(5) 1_555 1_555 2_757 yes
H(2O2) H(3O1) O(3) 175.697(3) 3_546 1_555 1_555 yes
H(2O2) H(3O1) O(3) 175.697(3) 3_546 1_555 2_757 yes
O(3) H(3O1) H(3O1) 51.62(3) 1_555 1_555 2_757 yes
O(3) H(3O1) H(3O2) 11.175(3) 1_555 1_555 1_555 yes
O(3) H(3O1) H(3O2) 37.75(2) 1_555 1_555 2_757 yes
O(3) H(3O1) H(3O1) 51.62(3) 2_757 1_555 2_757 yes
O(3) H(3O1) H(3O2) 11.175(3) 2_757 1_555 1_555 yes
O(3) H(3O1) H(3O2) 37.75(2) 2_757 1_555 2_757 yes
O(1) H(3O2) H(1O1) 9.034(10) 2_757 1_555 2_757 yes
O(1) H(3O2) O(3) 179.40(3) 2_757 1_555 1_555 yes
O(1) H(3O2) O(3) 179.40(3) 2_757 1_555 2_757 yes
O(1) H(3O2) H(3O1) 168.804(7) 2_757 1_555 1_555 yes
O(1) H(3O2) H(3O1) 142.852(10) 2_757 1_555 2_757 yes
O(1) H(3O2) H(3O2) 130.877(10) 2_757 1_555 2_757 yes
H(1O1) H(3O2) O(3) 171.53(3) 2_757 1_555 1_555 yes
H(1O1) H(3O2) O(3) 171.53(3) 2_757 1_555 2_757 yes
O(3) H(3O2) H(3O1) 11.175(10) 1_555 1_555 1_555 yes
O(3) H(3O2) H(3O1) 37.75(3) 1_555 1_555 2_757 yes
O(3) H(3O2) H(3O2) 48.57(3) 1_555 1_555 2_757 yes
O(3) H(3O2) H(3O1) 11.175(10) 2_757 1_555 1_555 yes
O(3) H(3O2) H(3O1) 37.75(3) 2_757 1_555 2_757 yes
O(3) H(3O2) H(3O2) 48.57(3) 2_757 1_555 2_757 yes

loop_
_geom_bond_atom_site_label_1
_geom_bond_atom_site_label_2
_geom_bond_distance
_geom_bond_site_symmetry_1
_geom_bond_site_symmetry_2
_geom_bond_publ_flag
O(1) C(3) 1.3701(3) 1_555 1_555 yes
O(1) H(1O1) 0.967 1_555 1_555 yes
O(1) H(1O2) 0.967 1_555 1_555 yes
O(2) C(17) 1.4363(3) 1_555 1_555 yes
O(2) H(2O1) 0.967 1_555 1_555 yes
O(2) H(2O2) 0.967 1_555 1_555 yes
C(1) C(2) 1.3919(2) 1_555 1_555 yes
C(1) C(10) 1.4020(3) 1_555 1_555 yes
C(1) H(1) 1.083 1_555 1_555 yes
C(2) C(3) 1.3943(3) 1_555 1_555 yes
C(2) H(2) 1.083 1_555 1_555 yes
C(3) C(4) 1.3933(3) 1_555 1_555 yes
C(4) C(5) 1.4029(2) 1_555 1_555 yes
C(4) H(4) 1.083 1_555 1_555 yes
C(5) C(6) 1.5146(3) 1_555 1_555 yes
C(5) C(10) 1.4086(3) 1_555 1_555 yes
C(6) C(7) 1.5283(2) 1_555 1_555 yes
C(6) H(6A) 1.092 1_555 1_555 yes
C(6) H(6B) 1.092 1_555 1_555 yes
C(7) C(8) 1.5259(3) 1_555 1_555 yes
C(7) H(7A) 1.092 1_555 1_555 yes
C(7) H(7B) 1.092 1_555 1_555 yes
C(8) C(9) 1.5446(2) 1_555 1_555 yes
C(8) C(14) 1.5247(2) 1_555 1_555 yes
C(8) H(8) 1.099 1_555 1_555 yes
C(9) C(10) 1.5229(2) 1_555 1_555 yes
C(9) C(11) 1.5378(3) 1_555 1_555 yes
C(9) H(9) 1.099 1_555 1_555 yes
C(11) C(12) 1.5371(2) 1_555 1_555 yes
C(11) H(11A) 1.0920 1_555 1_555 yes
C(11) H(11B) 1.092 1_555 1_555 yes
C(12) C(13) 1.5286(2) 1_555 1_555 yes
C(12) H(12A) 1.092 1_555 1_555 yes
C(12) H(12B) 1.092 1_555 1_555 yes
C(13) C(14) 1.5440(3) 1_555 1_555 yes
C(13) C(17) 1.5432(2) 1_555 1_555 yes
C(13) C(18) 1.5420(2) 1_555 1_555 yes
C(14) C(15) 1.5371(2) 1_555 1_555 yes
C(14) H(14) 1.099 1_555 1_555 yes
C(15) C(16) 1.5558(3) 1_555 1_555 yes
C(15) H(15A) 1.092 1_555 1_555 yes
C(15) H(15B) 1.092 1_555 1_555 yes
C(16) C(17) 1.5438(3) 1_555 1_555 yes
C(16) H(16A) 1.092 1_555 1_555 yes
C(16) H(16B) 1.092 1_555 1_555 yes
C(17) H(17) 1.099 1_555 1_555 yes
C(18) H(18A) 1.059 1_555 1_555 yes
C(18) H(18B) 1.059 1_555 1_555 yes
C(18) H(18C) 1.059 1_555 1_555 yes
O(3) H(3O1) 0.96 1_555 1_555 yes
O(3) H(3O1) 0.96 1_555 2_757 yes
O(3) H(3O2) 0.96 1_555 1_555 yes
O(3) H(3O2) 0.96 1_555 2_757 yes
